data_1508838
loop_
_publ_author_name
'El Aziz, Youssef'
'Bassindale, Alan R.'
'Taylor, Peter G.'
'Stephenson, Richard A.'
'Hursthouse, Michael B.'
'Harrington, Ross W.'
'Clegg, William'

_publ_section_title
;
 X-ray Crystal Structures, Packing Behavior, and Thermal Stability Studies
 of a Homologous Series ofn-Alkyl-Substituted Polyhedral Oligomeric
 Silsesquioxanes
;
_journal_issue 3
_journal_name_full Macromolecules
_journal_page_first 988
_journal_paper_doi 10.1021/ma302229v
_journal_volume 46
_journal_year 2013
_chemical_formula_moiety 'C48 H104 O12 Si8'
_chemical_formula_sum 'C48 H104 O12 Si8'
_chemical_formula_weight 1098.03
_chemical_name_systematic
;
 ?
;
_space_group_IT_number 2
_symmetry_cell_setting triclinic
_symmetry_space_group_name_Hall '-P 1'
_symmetry_space_group_name_H-M 'P -1'
_atom_sites_solution_hydrogens geom
_atom_sites_solution_primary direct
_atom_sites_solution_secondary difmap
_audit_creation_method SHELXL-97
_cell_angle_alpha 78.122(4)
_cell_angle_beta 80.489(4)
_cell_angle_gamma 85.953(4)
_cell_formula_units_Z 1
_cell_length_a 8.664(4)
_cell_length_b 9.475(4)
_cell_length_c 20.486(8)
_cell_measurement_reflns_used 973
_cell_measurement_temperature 210(2)
_cell_measurement_theta_max 23.86
_cell_measurement_theta_min 2.54
_cell_volume 1621.9(12)
_computing_cell_refinement 'Bruker SAINT'
_computing_data_collection 'Bruker APEX2'
_computing_data_reduction 'Bruker SAINT'
_computing_molecular_graphics 'Bruker SHELXTL'
_computing_publication_material 'Bruker SHELXTL and local programs'
_computing_structure_refinement 'Bruker SHELXTL'
_computing_structure_solution 'Bruker SHELXTL'
_diffrn_ambient_temperature 210(2)
_diffrn_measured_fraction_theta_full 0.986
_diffrn_measured_fraction_theta_max 0.986
_diffrn_measurement_device_type 'Bruker APEX2 CCD diffractometer'
_diffrn_measurement_method 'thin-slice \w scans'
_diffrn_radiation_monochromator 'silicon 111'
_diffrn_radiation_source 'Daresbury SRS station 9.8'
_diffrn_radiation_type synchrotron
_diffrn_radiation_wavelength 0.6946
_diffrn_reflns_av_R_equivalents 0.0304
_diffrn_reflns_av_sigmaI/netI 0.0502
_diffrn_reflns_limit_h_max 10
_diffrn_reflns_limit_h_min -10
_diffrn_reflns_limit_k_max 11
_diffrn_reflns_limit_k_min -11
_diffrn_reflns_limit_l_max 24
_diffrn_reflns_limit_l_min -23
_diffrn_reflns_number 11672
_diffrn_reflns_theta_full 24.42
_diffrn_reflns_theta_max 24.42
_diffrn_reflns_theta_min 3.02
_diffrn_standards_decay_% 5
_diffrn_standards_number 0
_exptl_absorpt_coefficient_mu 0.215
_exptl_absorpt_correction_type none
_exptl_crystal_colour colourless
_exptl_crystal_density_diffrn 1.124
_exptl_crystal_density_method 'not measured'
_exptl_crystal_description plate
_exptl_crystal_F_000 600
_exptl_crystal_size_max 0.06
_exptl_crystal_size_mid 0.06
_exptl_crystal_size_min 0.02
_refine_diff_density_max 0.419
_refine_diff_density_min -0.331
_refine_diff_density_rms 0.054
_refine_ls_extinction_method none
_refine_ls_goodness_of_fit_ref 1.021
_refine_ls_hydrogen_treatment constr
_refine_ls_matrix_type full
_refine_ls_number_parameters 307
_refine_ls_number_reflns 5653
_refine_ls_number_restraints 0
_refine_ls_restrained_S_all 1.021
_refine_ls_R_factor_all 0.0964
_refine_ls_R_factor_gt 0.0602
_refine_ls_shift/su_max 0.000
_refine_ls_shift/su_mean 0.000
_refine_ls_structure_factor_coef Fsqd
_refine_ls_weighting_details 'calc w=1/[\s^2^(Fo^2^)+(0.0955P)^2^+1.0160P] where P=(Fo^2^+2Fc^2^)/3'
_refine_ls_weighting_scheme calc
_refine_ls_wR_factor_gt 0.1611
_refine_ls_wR_factor_ref 0.1865
_reflns_number_gt 3609
_reflns_number_total 5653
_reflns_threshold_expression I>2\s(I)
_cod_data_source_file ma302229v_si_001.cif
_cod_data_source_block ssh0704_6b
_cod_database_code 1508838

loop_
_symmetry_equiv_pos_as_xyz
'x, y, z'
'-x, -y, -z'

loop_
_atom_site_label
_atom_site_type_symbol
_atom_site_fract_x
_atom_site_fract_y
_atom_site_fract_z
_atom_site_U_iso_or_equiv
_atom_site_adp_type
_atom_site_occupancy
_atom_site_symmetry_multiplicity
_atom_site_calc_flag
_atom_site_refinement_flags
Si1 Si 0.73244(11) 0.40388(11) 0.41318(5) 0.0479(3) Uani 1 1 d .
Si2 Si 0.75835(11) 0.65144(11) 0.49010(5) 0.0468(3) Uani 1 1 d .
Si3 Si 0.42799(11) 0.78185(10) 0.45618(5) 0.0466(3) Uani 1 1 d .
Si4 Si 0.40200(11) 0.53507(11) 0.37944(5) 0.0486(3) Uani 1 1 d .
O1 O 0.7942(3) 0.5274(3) 0.44521(12) 0.0537(6) Uani 1 1 d .
O2 O 0.6074(3) 0.7484(3) 0.46803(13) 0.0538(6) Uani 1 1 d .
O3 O 0.3895(3) 0.6873(3) 0.40401(13) 0.0578(7) Uani 1 1 d .
O4 O 0.5777(3) 0.4670(3) 0.38071(13) 0.0590(7) Uani 1 1 d .
O5 O 0.6857(3) 0.2655(3) 0.47249(12) 0.0522(6) Uani 1 1 d .
O6 O 0.7193(3) 0.5751(3) 0.56892(13) 0.0564(7) Uani 1 1 d .
C1 C 0.8817(4) 0.3470(4) 0.34787(19) 0.0582(10) Uani 1 1 d .
H1A H 0.9808 0.3279 0.3658 0.070 Uiso 1 1 calc R
H1B H 0.8507 0.2559 0.3392 0.070 Uiso 1 1 calc R
C2 C 0.9103(5) 0.4530(5) 0.2812(2) 0.0692(12) Uani 1 1 d .
H2A H 0.8089 0.4838 0.2666 0.083 Uiso 1 1 calc R
H2B H 0.9570 0.5386 0.2885 0.083 Uiso 1 1 calc R
C3 C 1.0144(5) 0.3968(5) 0.2250(2) 0.0716(12) Uani 1 1 d .
H3A H 0.9679 0.3112 0.2176 0.086 Uiso 1 1 calc R
H3B H 1.1160 0.3664 0.2394 0.086 Uiso 1 1 calc R
C4 C 1.0412(7) 0.5038(6) 0.1589(2) 0.0957(17) Uani 1 1 d .
H4A H 0.9390 0.5361 0.1456 0.115 Uiso 1 1 calc R
H4B H 1.0894 0.5883 0.1666 0.115 Uiso 1 1 calc R
C5 C 1.1396(9) 0.4525(8) 0.1020(3) 0.124(2) Uani 1 1 d .
H5A H 1.0881 0.3726 0.0917 0.149 Uiso 1 1 calc R
H5B H 1.2399 0.4146 0.1158 0.149 Uiso 1 1 calc R
C6 C 1.1713(11) 0.5673(9) 0.0382(3) 0.164(3) Uani 1 1 d .
H6A H 1.2371 0.5258 0.0032 0.246 Uiso 1 1 calc R
H6B H 1.2242 0.6462 0.0475 0.246 Uiso 1 1 calc R
H6C H 1.0730 0.6032 0.0230 0.246 Uiso 1 1 calc R
C7 C 0.9254(4) 0.7695(4) 0.4778(2) 0.0620(11) Uani 1 1 d .
H7A H 0.9176 0.8140 0.5174 0.074 Uiso 1 1 calc R
H7B H 1.0222 0.7094 0.4758 0.074 Uiso 1 1 calc R
C8 C 0.9386(5) 0.8895(5) 0.4146(2) 0.0676(11) Uani 1 1 d .
H8A H 0.8434 0.9518 0.4170 0.081 Uiso 1 1 calc R
H8B H 1.0272 0.9485 0.4143 0.081 Uiso 1 1 calc R
C9 C 0.9606(6) 0.8349(5) 0.3502(2) 0.0786(13) Uani 1 1 d .
H9A H 0.8666 0.7844 0.3488 0.094 Uiso 1 1 calc R
H9B H 1.0486 0.7640 0.3506 0.094 Uiso 1 1 calc R
C10 C 0.9913(6) 0.9487(6) 0.2861(3) 0.0891(15) Uani 1 1 d .
H10A H 0.9066 1.0228 0.2866 0.107 Uiso 1 1 calc R
H10B H 1.0890 0.9952 0.2858 0.107 Uiso 1 1 calc R
C11 C 1.0035(10) 0.8917(7) 0.2225(3) 0.132(3) Uani 1 1 d .
H11A H 0.9043 0.8479 0.2226 0.158 Uiso 1 1 calc R
H11B H 1.0851 0.8146 0.2233 0.158 Uiso 1 1 calc R
C12 C 1.0395(10) 0.9981(8) 0.1575(3) 0.146(3) Uani 1 1 d .
H12A H 1.0419 0.9499 0.1199 0.219 Uiso 1 1 calc R
H12B H 1.1406 1.0384 0.1551 0.219 Uiso 1 1 calc R
H12C H 0.9593 1.0750 0.1554 0.219 Uiso 1 1 calc R
C13 C 0.3960(5) 0.9737(4) 0.4203(2) 0.0639(11) Uani 1 1 d .
H13A H 0.2832 0.9949 0.4222 0.077 Uiso 1 1 calc R
H13B H 0.4349 1.0315 0.4483 0.077 Uiso 1 1 calc R
C14 C 0.4776(8) 1.0199(6) 0.3462(3) 0.129(3) Uani 1 1 d .
H14A H 0.5908 1.0110 0.3468 0.155 Uiso 1 1 calc R
H14B H 0.4531 0.9487 0.3213 0.155 Uiso 1 1 calc R
C15 C 0.4474(10) 1.1510(9) 0.3099(3) 0.158(3) Uani 1 1 d .
H15A H 0.4677 1.2231 0.3352 0.190 Uiso 1 1 calc R
H15B H 0.3353 1.1590 0.3069 0.190 Uiso 1 1 calc R
C16 C 0.5372(16) 1.1921(12) 0.2382(5) 0.215(6) Uani 1 1 d .
H16A H 0.5387 1.2977 0.2295 0.258 Uiso 1 1 calc R
H16B H 0.6452 1.1580 0.2424 0.258 Uiso 1 1 calc R
C17 C 0.518(2) 1.1670(16) 0.1902(5) 0.278(9) Uani 1 1 d .
H17A H 0.4061 1.1865 0.1881 0.334 Uiso 1 1 calc R
H17B H 0.5358 1.0624 0.1947 0.334 Uiso 1 1 calc R
C18 C 0.6048(13) 1.2348(12) 0.1204(4) 0.214(5) Uani 1 1 d .
H18A H 0.5578 1.2057 0.0857 0.321 Uiso 1 1 calc R
H18B H 0.7141 1.2024 0.1167 0.321 Uiso 1 1 calc R
H18C H 0.5974 1.3391 0.1147 0.321 Uiso 1 1 calc R
C19 C 0.3587(5) 0.5669(5) 0.29300(19) 0.0594(10) Uani 1 1 d .
H19A H 0.3567 0.4737 0.2795 0.071 Uiso 1 1 calc R
H19B H 0.2542 0.6133 0.2921 0.071 Uiso 1 1 calc R
C20 C 0.4763(6) 0.6607(6) 0.2418(2) 0.0849(15) Uani 1 1 d .
H20A H 0.4696 0.7564 0.2535 0.102 Uiso 1 1 calc R
H20B H 0.5814 0.6194 0.2474 0.102 Uiso 1 1 calc R
C21 C 0.4616(7) 0.6802(7) 0.1700(2) 0.1014(18) Uani 1 1 d .
H21A H 0.3596 0.7277 0.1634 0.122 Uiso 1 1 calc R
H21B H 0.4626 0.5848 0.1584 0.122 Uiso 1 1 calc R
C22 C 0.5894(9) 0.7687(9) 0.1208(3) 0.144(3) Uani 1 1 d .
H22A H 0.5844 0.8647 0.1320 0.172 Uiso 1 1 calc R
H22B H 0.6908 0.7233 0.1300 0.172 Uiso 1 1 calc R
C23 C 0.5894(16) 0.7874(13) 0.0533(5) 0.243(6) Uani 1 1 d .
H23A H 0.4917 0.8385 0.0425 0.291 Uiso 1 1 calc R
H23B H 0.5916 0.6925 0.0411 0.291 Uiso 1 1 calc R
C24 C 0.7287(14) 0.8725(12) 0.0102(5) 0.250(6) Uani 1 1 d .
H24A H 0.7207 0.8833 -0.0373 0.376 Uiso 1 1 calc R
H24B H 0.8260 0.8206 0.0191 0.376 Uiso 1 1 calc R
H24C H 0.7270 0.9670 0.0216 0.376 Uiso 1 1 calc R

loop_
_atom_site_aniso_label
_atom_site_aniso_U_11
_atom_site_aniso_U_22
_atom_site_aniso_U_33
_atom_site_aniso_U_23
_atom_site_aniso_U_13
_atom_site_aniso_U_12
Si1 0.0394(5) 0.0517(6) 0.0518(6) -0.0103(5) -0.0067(4) 0.0028(4)
Si2 0.0370(5) 0.0469(6) 0.0570(6) -0.0094(5) -0.0094(4) -0.0021(4)
Si3 0.0404(5) 0.0437(6) 0.0553(6) -0.0086(4) -0.0096(4) 0.0014(4)
Si4 0.0433(6) 0.0542(6) 0.0490(6) -0.0096(5) -0.0111(4) 0.0004(4)
O1 0.0454(14) 0.0529(15) 0.0629(16) -0.0134(12) -0.0050(11) -0.0039(11)
O2 0.0383(13) 0.0531(15) 0.0695(17) -0.0101(12) -0.0100(12) -0.0002(11)
O3 0.0610(16) 0.0567(16) 0.0588(16) -0.0138(13) -0.0162(12) -0.0002(12)
O4 0.0461(15) 0.0689(17) 0.0616(16) -0.0105(13) -0.0142(12) 0.0066(12)
O5 0.0447(14) 0.0494(14) 0.0609(15) -0.0107(12) -0.0056(11) 0.0019(11)
O6 0.0484(14) 0.0640(16) 0.0572(15) -0.0093(13) -0.0119(12) -0.0036(12)
C1 0.050(2) 0.061(2) 0.062(2) -0.0134(19) -0.0063(18) 0.0045(18)
C2 0.065(3) 0.073(3) 0.064(3) -0.011(2) 0.002(2) 0.003(2)
C3 0.074(3) 0.080(3) 0.057(2) -0.015(2) 0.001(2) -0.006(2)
C4 0.109(4) 0.104(4) 0.065(3) -0.009(3) 0.008(3) -0.013(3)
C5 0.158(6) 0.138(6) 0.063(3) -0.019(3) 0.023(4) -0.020(5)
C6 0.223(9) 0.186(8) 0.067(4) -0.008(4) 0.024(5) -0.056(7)
C7 0.043(2) 0.068(3) 0.076(3) -0.009(2) -0.0148(19) -0.0064(18)
C8 0.053(2) 0.061(3) 0.088(3) -0.011(2) -0.008(2) -0.012(2)
C9 0.074(3) 0.067(3) 0.086(3) -0.008(2) 0.004(2) -0.002(2)
C10 0.078(3) 0.091(4) 0.087(4) 0.001(3) 0.000(3) -0.011(3)
C11 0.193(8) 0.092(4) 0.089(4) -0.007(4) 0.022(4) 0.002(5)
C12 0.196(8) 0.130(6) 0.092(5) 0.007(4) 0.009(5) -0.018(5)
C13 0.059(2) 0.054(2) 0.078(3) -0.005(2) -0.018(2) 0.0000(19)
C14 0.125(5) 0.082(4) 0.137(5) 0.036(4) 0.019(4) 0.019(4)
C15 0.180(8) 0.179(8) 0.084(4) 0.030(5) -0.003(5) -0.003(6)
C16 0.344(16) 0.182(10) 0.086(6) -0.003(7) 0.018(8) 0.026(10)
C17 0.45(2) 0.242(14) 0.105(8) -0.016(9) 0.047(12) -0.024(14)
C18 0.252(12) 0.239(11) 0.094(5) 0.032(6) 0.034(6) 0.041(9)
C19 0.054(2) 0.069(3) 0.056(2) -0.013(2) -0.0136(18) 0.0050(19)
C20 0.085(3) 0.103(4) 0.062(3) 0.001(3) -0.013(2) -0.013(3)
C21 0.117(5) 0.115(4) 0.061(3) -0.011(3) 0.003(3) 0.011(4)
C22 0.166(7) 0.166(7) 0.072(4) 0.017(4) 0.006(4) -0.002(6)
C23 0.330(16) 0.242(12) 0.113(7) -0.004(7) 0.066(8) -0.049(11)
C24 0.284(14) 0.234(12) 0.160(9) 0.016(8) 0.117(9) -0.025(10)

loop_
_atom_type_symbol
_atom_type_description
_atom_type_scat_dispersion_real
_atom_type_scat_dispersion_imag
_atom_type_scat_source
C C 0.0033 0.0016 'International Tables Vol C Tables 4.2.6.8 and 6.1.1.4'
H H 0.0000 0.0000 'International Tables Vol C Tables 4.2.6.8 and 6.1.1.4'
O O 0.0106 0.0060 'International Tables Vol C Tables 4.2.6.8 and 6.1.1.4'
Si Si 0.0817 0.0704 'International Tables Vol C Tables 4.2.6.8 and 6.1.1.4'

loop_
_geom_angle_atom_site_label_1
_geom_angle_atom_site_label_2
_geom_angle_atom_site_label_3
_geom_angle
_geom_angle_site_symmetry_1
_geom_angle_site_symmetry_3
O1 Si1 O4 108.44(14) . .
O1 Si1 O5 109.15(14) . .
O1 Si1 C1 111.82(17) . .
O4 Si1 O5 108.70(14) . .
O4 Si1 C1 109.59(16) . .
O5 Si1 C1 109.09(16) . .
O1 Si2 O2 108.49(14) . .
O1 Si2 O6 108.85(14) . .
O1 Si2 C7 111.88(17) . .
O2 Si2 O6 109.17(14) . .
O2 Si2 C7 108.89(16) . .
O6 Si2 C7 109.52(16) . .
O2 Si3 O3 109.01(14) . .
O2 Si3 O5 108.86(13) . 2_666
O2 Si3 C13 110.57(17) . .
O3 Si3 O5 108.60(14) . 2_666
O3 Si3 C13 108.73(18) . .
O5 Si3 C13 111.03(17) 2_666 .
O3 Si4 O4 109.20(14) . .
O3 Si4 O6 109.08(14) . 2_666
O3 Si4 C19 108.77(17) . .
O4 Si4 O6 108.86(14) . 2_666
O4 Si4 C19 109.22(16) . .
O6 Si4 C19 111.67(17) 2_666 .
Si1 O1 Si2 149.79(17) . .
Si2 O2 Si3 156.86(18) . .
Si3 O3 Si4 149.20(18) . .
Si1 O4 Si4 156.94(18) . .
Si1 O5 Si3 142.02(17) . 2_666
Si2 O6 Si4 141.26(17) . 2_666
Si1 C1 C2 115.9(3) . .
C1 C2 C3 115.4(4) . .
C2 C3 C4 114.6(4) . .
C3 C4 C5 116.6(5) . .
C4 C5 C6 114.2(6) . .
Si2 C7 C8 115.6(3) . .
C7 C8 C9 113.6(4) . .
C8 C9 C10 115.6(4) . .
C9 C10 C11 114.2(5) . .
C10 C11 C12 116.7(6) . .
Si3 C13 C14 113.7(3) . .
C13 C14 C15 120.8(6) . .
C14 C15 C16 118.1(8) . .
C15 C16 C17 131.3(16) . .
C16 C17 C18 124.9(17) . .
Si4 C19 C20 113.6(3) . .
C19 C20 C21 117.9(4) . .
C20 C21 C22 115.3(6) . .
C21 C22 C23 119.6(8) . .
C22 C23 C24 113.7(11) . .

loop_
_geom_bond_atom_site_label_1
_geom_bond_atom_site_label_2
_geom_bond_distance
_geom_bond_site_symmetry_2
Si1 O1 1.614(3) .
Si1 O4 1.617(3) .
Si1 O5 1.617(3) .
Si1 C1 1.838(4) .
Si2 O1 1.619(3) .
Si2 O2 1.617(2) .
Si2 O6 1.618(3) .
Si2 C7 1.844(4) .
Si3 O2 1.612(3) .
Si3 O3 1.616(3) .
Si3 O5 1.620(3) 2_666
Si3 C13 1.835(4) .
Si4 O3 1.614(3) .
Si4 O4 1.613(3) .
Si4 O6 1.627(3) 2_666
Si4 C19 1.831(4) .
O5 Si3 1.620(3) 2_666
O6 Si4 1.627(3) 2_666
C1 C2 1.515(5) .
C2 C3 1.504(6) .
C3 C4 1.510(6) .
C4 C5 1.473(7) .
C5 C6 1.518(8) .
C7 C8 1.531(6) .
C8 C9 1.493(6) .
C9 C10 1.517(6) .
C10 C11 1.495(8) .
C11 C12 1.497(8) .
C13 C14 1.553(7) .
C14 C15 1.343(8) .
C15 C16 1.530(11) .
C16 C17 1.098(13) .
C17 C18 1.536(13) .
C19 C20 1.522(6) .
C20 C21 1.471(6) .
C21 C22 1.536(9) .
C22 C23 1.356(10) .
C23 C24 1.542(13) .

loop_
_geom_torsion_atom_site_label_1
_geom_torsion_atom_site_label_2
_geom_torsion_atom_site_label_3
_geom_torsion_atom_site_label_4
_geom_torsion
_geom_torsion_site_symmetry_1
_geom_torsion_site_symmetry_4
O4 Si1 O1 Si2 45.2(4) . .
O5 Si1 O1 Si2 -73.1(4) . .
C1 Si1 O1 Si2 166.1(3) . .
O2 Si2 O1 Si1 -45.3(4) . .
O6 Si2 O1 Si1 73.4(4) . .
C7 Si2 O1 Si1 -165.4(3) . .
O3 Si3 O2 Si2 -59.8(5) . .
O5 Si3 O2 Si2 58.5(5) 2_666 .
C13 Si3 O2 Si2 -179.3(4) . .
O1 Si2 O2 Si3 59.9(5) . .
O6 Si2 O2 Si3 -58.6(5) . .
C7 Si2 O2 Si3 -178.2(4) . .
O4 Si4 O3 Si3 -43.9(4) . .
O6 Si4 O3 Si3 75.0(4) 2_666 .
C19 Si4 O3 Si3 -163.0(3) . .
O2 Si3 O3 Si4 44.0(4) . .
O5 Si3 O3 Si4 -74.5(4) 2_666 .
C13 Si3 O3 Si4 164.6(3) . .
O3 Si4 O4 Si1 59.3(5) . .
O6 Si4 O4 Si1 -59.7(5) 2_666 .
C19 Si4 O4 Si1 178.1(5) . .
O1 Si1 O4 Si4 -59.3(5) . .
O5 Si1 O4 Si4 59.2(5) . .
C1 Si1 O4 Si4 178.4(5) . .
O1 Si1 O5 Si3 58.4(3) . 2_666
O4 Si1 O5 Si3 -59.8(3) . 2_666
C1 Si1 O5 Si3 -179.2(3) . 2_666
O1 Si2 O6 Si4 -58.7(3) . 2_666
O2 Si2 O6 Si4 59.6(3) . 2_666
C7 Si2 O6 Si4 178.7(3) . 2_666
O1 Si1 C1 C2 -73.5(3) . .
O4 Si1 C1 C2 46.8(4) . .
O5 Si1 C1 C2 165.7(3) . .
Si1 C1 C2 C3 -171.3(3) . .
C1 C2 C3 C4 179.9(4) . .
C2 C3 C4 C5 -178.6(5) . .
C3 C4 C5 C6 -176.2(6) . .
O1 Si2 C7 C8 81.2(3) . .
O2 Si2 C7 C8 -38.7(4) . .
O6 Si2 C7 C8 -158.0(3) . .
Si2 C7 C8 C9 -61.6(4) . .
C7 C8 C9 C10 -173.8(4) . .
C8 C9 C10 C11 -176.6(5) . .
C9 C10 C11 C12 -177.9(6) . .
O2 Si3 C13 C14 69.9(4) . .
O3 Si3 C13 C14 -49.7(4) . .
O5 Si3 C13 C14 -169.1(4) 2_666 .
Si3 C13 C14 C15 170.4(7) . .
C13 C14 C15 C16 177.4(8) . .
C14 C15 C16 C17 82(2) . .
C15 C16 C17 C18 170.6(10) . .
O3 Si4 C19 C20 63.8(4) . .
O4 Si4 C19 C20 -55.3(4) . .
O6 Si4 C19 C20 -175.8(3) 2_666 .
Si4 C19 C20 C21 173.7(4) . .
C19 C20 C21 C22 -176.6(5) . .
C20 C21 C22 C23 177.3(8) . .
C21 C22 C23 C24 -177.4(8) . .
